data_4516381
loop_
_publ_author_name
'Luo, Xiaolong'
'Sun, Libo'
'Zhao, Jun'
'Li, Dong-Sheng'
'Wang, Dongmei'
'Li, Guanghua'
'Huo, Qisheng'
'Liu, Yunling'

_publ_section_title
;
 Three Metal--Organic Frameworks Based on Binodal Inorganic Building Units
 and Hetero-O, N Donor Ligand: Solvothermal Syntheses, Structures, and Gas
 Sorption Properties
;
_journal_issue 10
_journal_name_full 'Crystal Growth &amp; Design'
_journal_page_first 4901
_journal_paper_doi 10.1021/acs.cgd.5b00791
_journal_volume 15
_journal_year 2015
_chemical_formula_sum 'C39 H21 Cu7 I4 N3 O18'
_chemical_formula_weight 1771.97
_space_group_IT_number 176
_space_group_name_Hall '-P 6c'
_space_group_name_H-M_alt 'P 63/m'
_symmetry_cell_setting hexagonal
_symmetry_space_group_name_H-M 'P 63/m'
_atom_sites_solution_hydrogens geom
_atom_sites_solution_primary direct
_atom_sites_solution_secondary difmap
_audit_creation_method SHELXL-97
_cell_angle_alpha 90.00
_cell_angle_beta 90.00
_cell_angle_gamma 120.00
_cell_formula_units_Z 4
_cell_length_a 28.1563(7)
_cell_length_b 28.1563(7)
_cell_length_c 19.1585(7)
_cell_measurement_reflns_used 8038
_cell_measurement_temperature 296(2)
_cell_measurement_theta_max 22.18
_cell_measurement_theta_min 2.21
_cell_volume 13153.6(7)
_computing_structure_refinement 'SHELXL-97 (Sheldrick, 1997)'
_computing_structure_solution 'SHELXS-97 (Sheldrick, 1990)'
_diffrn_ambient_temperature 296(2)
_diffrn_measured_fraction_theta_full 0.997
_diffrn_measured_fraction_theta_max 0.997
_diffrn_measurement_device_type CCD
_diffrn_radiation_monochromator graphite
_diffrn_radiation_source 'fine-focus sealed tube'
_diffrn_radiation_type MoK\a
_diffrn_radiation_wavelength 0.71073
_diffrn_reflns_av_R_equivalents 0.0485
_diffrn_reflns_av_sigmaI/netI 0.0251
_diffrn_reflns_limit_h_max 33
_diffrn_reflns_limit_h_min -33
_diffrn_reflns_limit_k_max 33
_diffrn_reflns_limit_k_min -27
_diffrn_reflns_limit_l_max 22
_diffrn_reflns_limit_l_min -22
_diffrn_reflns_number 86396
_diffrn_reflns_theta_full 25.17
_diffrn_reflns_theta_max 25.17
_diffrn_reflns_theta_min 1.35
_exptl_absorpt_coefficient_mu 2.077
_exptl_absorpt_correction_T_max 0.7063
_exptl_absorpt_correction_T_min 0.6580
_exptl_absorpt_correction_type multi-scan
_exptl_absorpt_process_details sadabs
_exptl_crystal_colour green
_exptl_crystal_density_diffrn 0.895
_exptl_crystal_density_method 'not measured'
_exptl_crystal_description block
_exptl_crystal_F_000 3340
_exptl_crystal_size_max 0.22
_exptl_crystal_size_mid 0.20
_exptl_crystal_size_min 0.18
_platon_squeeze_details
;
;
_refine_diff_density_max 1.542
_refine_diff_density_min -1.015
_refine_diff_density_rms 0.076
_refine_ls_extinction_method none
_refine_ls_goodness_of_fit_ref 1.010
_refine_ls_hydrogen_treatment mixed
_refine_ls_matrix_type full
_refine_ls_number_parameters 225
_refine_ls_number_reflns 8109
_refine_ls_number_restraints 19
_refine_ls_restrained_S_all 1.010
_refine_ls_R_factor_all 0.0602
_refine_ls_R_factor_gt 0.0439
_refine_ls_shift/su_max 0.001
_refine_ls_shift/su_mean 0.000
_refine_ls_structure_factor_coef Fsqd
_refine_ls_weighting_details 'calc w=1/[\s^2^(Fo^2^)+(0.0873P)^2^+1.8779P] where P=(Fo^2^+2Fc^2^)/3'
_refine_ls_weighting_scheme calc
_refine_ls_wR_factor_gt 0.1289
_refine_ls_wR_factor_ref 0.1360
_reflns_number_gt 6058
_reflns_number_total 8109
_reflns_threshold_expression >2sigma(I)
_cod_data_source_file cg5b00791_si_004.cif
_cod_data_source_block JLU-Liu17
_cod_depositor_comments
;
The following automatic conversions were performed:

data item '_symmetry_cell_setting' value 'Hexagonal' was changed to
'hexagonal' in accordance with the
/home/saulius/struct/COD-crude-data/automatic-downloads/DataCite-retrospective/ACS/depositions/lib/dictionaries/cif_core.dic
dictionary named 'cif_core.dic' version 2.4.2 last updated on
2011-04-26.

Automatic conversion script
Id: cif_fix_values 6909 2019-04-08 15:41:33Z antanas 
;
_cod_original_sg_symbol_H-M P6(3)/m
_cod_database_code 4516381

loop_
_symmetry_equiv_pos_as_xyz
'x, y, z'
'-y, x-y, z'
'-x+y, -x, z'
'-x, -y, z+1/2'
'y, -x+y, z+1/2'
'x-y, x, z+1/2'
'-x, -y, -z'
'y, -x+y, -z'
'x-y, x, -z'
'x, y, -z-1/2'
'-y, x-y, -z-1/2'
'-x+y, -x, -z-1/2'

loop_
_atom_site_label
_atom_site_type_symbol
_atom_site_fract_x
_atom_site_fract_y
_atom_site_fract_z
_atom_site_U_iso_or_equiv
_atom_site_adp_type
_atom_site_occupancy
_atom_site_symmetry_multiplicity
_atom_site_calc_flag
_atom_site_refinement_flags
_atom_site_disorder_group
I1 I 0.3333 0.6667 0.38740(3) 0.07131(17) Uani 1 3 d S 1
Cu4 Cu 0.11016(2) 0.66986(2) 0.2500 0.03619(15) Uani 1 2 d S 1
Cu3 Cu 0.10611(2) 0.76185(2) 0.2500 0.03911(16) Uani 1 2 d S 1
I2 I 0.402423(15) 0.771311(15) 0.57690(2) 0.09306(17) Uani 1 1 d . 1
Cu1 Cu 0.31316(2) 0.70842(2) 0.50264(3) 0.0724(2) Uani 1 1 d . 1
Cu2 Cu 0.3333 0.6667 0.62101(7) 0.1126(5) Uani 1 3 d S 1
O5 O 0.16616(11) 0.70577(10) 0.32173(13) 0.0545(7) Uani 1 1 d U 1
O6 O 0.16340(10) 0.78429(10) 0.32328(12) 0.0494(6) Uani 1 1 d . 1
O2 O 0.04881(11) 0.72457(11) 0.32161(14) 0.0575(7) Uani 1 1 d . 1
O1 O 0.05373(11) 0.64764(12) 0.32081(15) 0.0661(8) Uani 1 1 d . 1
N1 N 0.28339(14) 0.75785(13) 0.47051(19) 0.0607(9) Uani 1 1 d . 1
C2 C 0.22320(15) 0.77424(15) 0.40083(19) 0.0459(8) Uani 1 1 d . 1
C6 C 0.23911(15) 0.82297(16) 0.43490(19) 0.0512(9) Uani 1 1 d . 1
H6 H 0.2243 0.8448 0.4224 0.061 Uiso 1 1 calc R 1
C7 C 0.03304(16) 0.67582(18) 0.3398(2) 0.0557(10) Uani 1 1 d . 1
O4 O 0.1149(2) 0.59641(18) 0.2500 0.0919(15) Uani 1 2 d S 1
C1 C 0.18098(14) 0.75343(15) 0.34377(19) 0.0456(8) Uani 1 1 d U 1
C3 C 0.24617(15) 0.74297(16) 0.4199(2) 0.0530(10) Uani 1 1 d . 1
H3 H 0.2353 0.7102 0.3965 0.064 Uiso 1 1 calc R 1
O3 O 0.1057(2) 0.8367(2) 0.2500 0.1006(17) Uani 1 2 d S 1
C5 C 0.27756(17) 0.83904(16) 0.4882(2) 0.0583(10) Uani 1 1 d . 1
C8 C -0.01492(16) 0.64799(18) 0.3888(2) 0.0583(10) Uani 1 1 d . 1
C4 C 0.29793(18) 0.80494(17) 0.5038(2) 0.0648(12) Uani 1 1 d . 1
H4 H 0.3234 0.8153 0.5397 0.078 Uiso 1 1 calc R 1
C9 C -0.04279(18) 0.67432(18) 0.4112(2) 0.0685(12) Uani 1 1 d . 1
H9 H -0.0302 0.7105 0.3981 0.082 Uiso 1 1 calc R 1
C10 C -0.08913(19) 0.64743(18) 0.4527(3) 0.0713(13) Uani 1 1 d . 1
H10 H -0.1070 0.6658 0.4678 0.086 Uiso 1 1 calc R 1
C13 C -0.10890(17) 0.59302(16) 0.4716(2) 0.0612(11) Uani 1 1 d . 1
C11 C -0.0334(2) 0.5956(2) 0.4097(3) 0.0765(14) Uani 1 1 d . 1
H11 H -0.0146 0.5778 0.3961 0.092 Uiso 1 1 calc R 1
C12 C -0.0794(2) 0.56837(19) 0.4506(3) 0.0836(16) Uani 1 1 d . 1
H12 H -0.0909 0.5326 0.4645 0.100 Uiso 1 1 calc R 1
O7B O 0.3333 0.6667 0.7500 0.111(6) Uani 0.80 6 d SPU .
O7A O 0.3680(6) 0.6761(11) 0.7500 0.109(3) Uani 1 2 d SU .
O7C O 0.3605(15) 0.7019(11) 0.7500 0.098(5) Uani 0.50 2 d SPU .

loop_
_atom_site_aniso_label
_atom_site_aniso_U_11
_atom_site_aniso_U_22
_atom_site_aniso_U_33
_atom_site_aniso_U_23
_atom_site_aniso_U_13
_atom_site_aniso_U_12
I1 0.0756(2) 0.0756(2) 0.0627(3) 0.000 0.000 0.03779(12)
Cu4 0.0342(3) 0.0347(3) 0.0350(3) 0.000 0.000 0.0137(2)
Cu3 0.0367(3) 0.0367(3) 0.0413(3) 0.000 0.000 0.0164(3)
I2 0.0793(2) 0.0738(2) 0.1229(4) -0.0284(2) -0.0476(2) 0.03588(19)
Cu1 0.0751(4) 0.0635(3) 0.0907(4) -0.0203(3) -0.0300(3) 0.0438(3)
Cu2 0.1305(7) 0.1305(7) 0.0769(8) 0.000 0.000 0.0652(4)
O5 0.0599(16) 0.0503(15) 0.0541(15) -0.0182(12) -0.0238(13) 0.0282(13)
O6 0.0499(14) 0.0478(14) 0.0488(14) -0.0105(11) -0.0122(12) 0.0230(12)
O2 0.0499(15) 0.0500(16) 0.0624(17) 0.0019(13) 0.0141(13) 0.0173(13)
O1 0.0593(17) 0.0635(18) 0.077(2) 0.0142(15) 0.0301(15) 0.0318(15)
N1 0.064(2) 0.053(2) 0.071(2) -0.0195(17) -0.0238(18) 0.0340(17)
C2 0.0433(19) 0.045(2) 0.047(2) -0.0112(16) -0.0075(16) 0.0208(17)
C6 0.056(2) 0.049(2) 0.053(2) -0.0161(18) -0.0133(18) 0.0293(19)
C7 0.046(2) 0.067(3) 0.047(2) -0.003(2) 0.0024(18) 0.023(2)
O4 0.107(4) 0.055(3) 0.123(4) 0.000 0.000 0.048(3)
C1 0.0374(18) 0.053(2) 0.0423(19) -0.0027(17) -0.0009(15) 0.0197(17)
C3 0.048(2) 0.047(2) 0.060(2) -0.0173(18) -0.0171(18) 0.0201(18)
O3 0.101(4) 0.069(3) 0.154(5) 0.000 0.000 0.060(3)
C5 0.062(2) 0.051(2) 0.065(3) -0.027(2) -0.022(2) 0.030(2)
C8 0.049(2) 0.065(3) 0.056(2) 0.001(2) 0.0162(19) 0.024(2)
C4 0.066(3) 0.059(3) 0.075(3) -0.035(2) -0.037(2) 0.035(2)
C9 0.062(3) 0.052(2) 0.086(3) 0.011(2) 0.028(2) 0.024(2)
C10 0.070(3) 0.055(3) 0.086(3) 0.006(2) 0.034(3) 0.029(2)
C13 0.057(2) 0.053(2) 0.065(3) 0.002(2) 0.027(2) 0.020(2)
C11 0.076(3) 0.067(3) 0.094(3) 0.018(3) 0.041(3) 0.041(3)
C12 0.076(3) 0.057(3) 0.123(4) 0.029(3) 0.054(3) 0.037(2)
O7B 0.155(9) 0.155(9) 0.023(5) 0.000 0.000 0.077(4)
O7A 0.147(6) 0.170(9) 0.011(2) 0.000 0.000 0.081(7)
O7C 0.149(8) 0.144(10) 0.012(4) 0.000 0.000 0.081(7)

loop_
_atom_type_symbol
_atom_type_description
_atom_type_scat_dispersion_real
_atom_type_scat_dispersion_imag
_atom_type_scat_source
C C 0.0033 0.0016 'International Tables Vol C Tables 4.2.6.8 and 6.1.1.4'
H H 0.0000 0.0000 'International Tables Vol C Tables 4.2.6.8 and 6.1.1.4'
N N 0.0061 0.0033 'International Tables Vol C Tables 4.2.6.8 and 6.1.1.4'
O O 0.0106 0.0060 'International Tables Vol C Tables 4.2.6.8 and 6.1.1.4'
Cu Cu 0.3201 1.2651 'International Tables Vol C Tables 4.2.6.8 and 6.1.1.4'
I I -0.4742 1.8119 'International Tables Vol C Tables 4.2.6.8 and 6.1.1.4'

loop_
_geom_angle_atom_site_label_1
_geom_angle_atom_site_label_2
_geom_angle_atom_site_label_3
_geom_angle
_geom_angle_site_symmetry_1
_geom_angle_site_symmetry_3
Cu1 I1 Cu1 59.40(2) . 2_665
Cu1 I1 Cu1 59.40(2) . 3_565
Cu1 I1 Cu1 59.40(2) 2_665 3_565
O1 Cu4 O1 88.77(19) 10_556 .
O1 Cu4 O5 168.43(12) 10_556 .
O1 Cu4 O5 89.65(13) . .
O1 Cu4 O5 89.65(13) 10_556 10_556
O1 Cu4 O5 168.43(12) . 10_556
O5 Cu4 O5 89.61(17) . 10_556
O1 Cu4 O4 97.21(14) 10_556 .
O1 Cu4 O4 97.21(14) . .
O5 Cu4 O4 94.35(13) . .
O5 Cu4 O4 94.35(13) 10_556 .
O1 Cu4 Cu3 83.49(9) 10_556 .
O1 Cu4 Cu3 83.49(9) . .
O5 Cu4 Cu3 84.95(8) . .
O5 Cu4 Cu3 84.95(8) 10_556 .
O4 Cu4 Cu3 179.01(15) . .
O2 Cu3 O2 88.10(16) 10_556 .
O2 Cu3 O6 167.87(11) 10_556 .
O2 Cu3 O6 89.76(11) . .
O2 Cu3 O6 89.76(11) 10_556 10_556
O2 Cu3 O6 167.87(11) . 10_556
O6 Cu3 O6 89.84(15) . 10_556
O2 Cu3 O3 96.88(14) 10_556 .
O2 Cu3 O3 96.88(14) . .
O6 Cu3 O3 95.22(13) . .
O6 Cu3 O3 95.22(13) 10_556 .
O2 Cu3 Cu4 84.45(8) 10_556 .
O2 Cu3 Cu4 84.45(8) . .
O6 Cu3 Cu4 83.46(7) . .
O6 Cu3 Cu4 83.46(7) 10_556 .
O3 Cu3 Cu4 178.13(15) . .
Cu1 I2 Cu1 59.91(2) . 3_565
Cu1 I2 Cu2 61.25(3) . .
Cu1 I2 Cu2 60.76(3) 3_565 .
N1 Cu1 I2 106.33(9) . .
N1 Cu1 Cu1 142.92(9) . 2_665
I2 Cu1 Cu1 110.62(2) . 2_665
N1 Cu1 Cu1 148.36(11) . 3_565
I2 Cu1 Cu1 60.80(2) . 3_565
Cu1 Cu1 Cu1 60.0 2_665 3_565
N1 Cu1 I2 102.25(11) . 2_665
I2 Cu1 I2 114.58(3) . 2_665
Cu1 Cu1 I2 59.29(2) 2_665 2_665
Cu1 Cu1 I2 109.38(2) 3_565 2_665
N1 Cu1 I1 107.34(10) . .
I2 Cu1 I1 113.29(2) . .
Cu1 Cu1 I1 60.298(11) 2_665 .
Cu1 Cu1 I1 60.298(11) 3_565 .
I2 Cu1 I1 111.99(2) 2_665 .
N1 Cu1 Cu2 141.61(11) . .
I2 Cu1 Cu2 60.786(15) . .
Cu1 Cu1 Cu2 60.886(16) 2_665 .
Cu1 Cu1 Cu2 60.886(16) 3_565 .
I2 Cu1 Cu2 60.305(17) 2_665 .
I1 Cu1 Cu2 110.92(3) . .
O7B Cu2 I2 108.04(3) . 2_665
O7B Cu2 I2 108.04(3) . .
I2 Cu2 I2 110.86(3) 2_665 .
O7B Cu2 I2 108.04(3) . 3_565
I2 Cu2 I2 110.86(3) 2_665 3_565
I2 Cu2 I2 110.86(3) . 3_565
O7B Cu2 Cu1 145.82(2) . .
I2 Cu2 Cu1 58.93(2) 2_665 .
I2 Cu2 Cu1 57.96(2) . .
I2 Cu2 Cu1 106.14(5) 3_565 .
O7B Cu2 Cu1 145.82(2) . 2_665
I2 Cu2 Cu1 57.96(2) 2_665 2_665
I2 Cu2 Cu1 106.14(5) . 2_665
I2 Cu2 Cu1 58.93(2) 3_565 2_665
Cu1 Cu2 Cu1 58.23(3) . 2_665
O7B Cu2 Cu1 145.82(2) . 3_565
I2 Cu2 Cu1 106.14(5) 2_665 3_565
I2 Cu2 Cu1 58.93(2) . 3_565
I2 Cu2 Cu1 57.96(2) 3_565 3_565
Cu1 Cu2 Cu1 58.23(3) . 3_565
Cu1 Cu2 Cu1 58.23(3) 2_665 3_565
C1 O5 Cu4 122.6(2) . .
C1 O6 Cu3 122.5(2) . .
C7 O2 Cu3 121.3(2) . .
C7 O1 Cu4 124.4(3) . .
C3 N1 C4 117.5(3) . .
C3 N1 Cu1 122.0(3) . .
C4 N1 Cu1 120.3(3) . .
C6 C2 C3 119.3(3) . .
C6 C2 C1 122.3(3) . .
C3 C2 C1 118.5(3) . .
C2 C6 C5 119.1(4) . .
O1 C7 O2 126.0(4) . .
O1 C7 C8 115.6(4) . .
O2 C7 C8 118.4(4) . .
O6 C1 O5 126.5(3) . .
O6 C1 C2 117.7(3) . .
O5 C1 C2 115.8(3) . .
N1 C3 C2 122.6(3) . .
C4 C5 C6 117.5(3) . .
C4 C5 C13 118.8(3) . 9_666
C6 C5 C13 123.7(4) . 9_666
C11 C8 C9 118.5(4) . .
C11 C8 C7 120.5(4) . .
C9 C8 C7 120.9(4) . .
N1 C4 C5 124.1(4) . .
C10 C9 C8 120.9(4) . .
C9 C10 C13 120.0(4) . .
C12 C13 C10 117.8(4) . .
C12 C13 C5 120.6(4) . 8_456
C10 C13 C5 121.5(4) . 8_456
C8 C11 C12 121.2(4) . .
C11 C12 C13 121.4(4) . .
O7A O7B O7A 120.000(8) 2_665 3_565
O7A O7B O7A 120.000(11) 2_665 .
O7A O7B O7A 120.000(5) 3_565 .
O7A O7B O7C 57.5(13) 2_665 2_665
O7A O7B O7C 62.5(13) 3_565 2_665
O7A O7B O7C 177.5(13) . 2_665
O7A O7B O7C 62.5(13) 2_665 .
O7A O7B O7C 177.5(13) 3_565 .
O7A O7B O7C 57.5(13) . .
O7C O7B O7C 120.000(8) 2_665 .
O7A O7B O7C 177.5(13) 2_665 3_565
O7A O7B O7C 57.5(13) 3_565 3_565
O7A O7B O7C 62.5(13) . 3_565
O7C O7B O7C 120.00(4) 2_665 3_565
O7C O7B O7C 120.00(4) . 3_565
O7A O7B Cu2 90.0 2_665 .
O7A O7B Cu2 90.0 3_565 .
O7A O7B Cu2 90.0 . .
O7B O7A O7C 63(2) . .
O7B O7A O7C 60.2(18) . 3_565
O7C O7A O7C 123(4) . 3_565
O7B O7A O7A 30.000(4) . 2_665
O7C O7A O7A 33(2) . 2_665
O7C O7A O7A 90.2(18) 3_565 2_665
O7B O7A O7A 30.000(3) . 3_565
O7C O7A O7A 93(2) . 3_565
O7C O7A O7A 30.2(18) 3_565 3_565
O7A O7A O7A 60.000(2) 2_665 3_565
O7B O7A O7C 1.3(6) . 2_665
O7C O7A O7C 61.5(19) . 2_665
O7C O7A O7C 61.4(17) 3_565 2_665
O7A O7A O7C 28.7(6) 2_665 2_665
O7A O7A O7C 31.3(6) 3_565 2_665
O7A O7C O7B 59.7(19) . .
O7A O7C O7A 117(4) . 2_665
O7B O7C O7A 57.3(19) . 2_665
O7A O7C O7C 89.7(19) . 2_665
O7B O7C O7C 30.000(7) . 2_665
O7A O7C O7C 27.3(19) 2_665 2_665
O7A O7C O7C 30(2) . 3_565
O7B O7C O7C 30.000(9) . 3_565
O7A O7C O7C 87.3(19) 2_665 3_565
O7C O7C O7C 60.000(5) 2_665 3_565
O7A O7C O7A 58.5(19) . 3_565
O7B O7C O7A 1.2(6) . 3_565
O7A O7C O7A 58.6(17) 2_665 3_565
O7C O7C O7A 31.2(6) 2_665 3_565
O7C O7C O7A 28.8(6) 3_565 3_565

loop_
_geom_bond_atom_site_label_1
_geom_bond_atom_site_label_2
_geom_bond_distance
_geom_bond_site_symmetry_2
I1 Cu1 2.6920(8) .
I1 Cu1 2.6920(8) 2_665
I1 Cu1 2.6920(8) 3_565
Cu4 O1 1.940(3) 10_556
Cu4 O1 1.940(3) .
Cu4 O5 1.950(2) .
Cu4 O5 1.950(2) 10_556
Cu4 O4 2.138(4) .
Cu4 Cu3 2.6488(8) .
Cu3 O2 1.973(3) 10_556
Cu3 O2 1.973(3) .
Cu3 O6 1.988(2) .
Cu3 O6 1.988(2) 10_556
Cu3 O3 2.114(5) .
I2 Cu1 2.6506(6) .
I2 Cu1 2.6911(8) 3_565
I2 Cu2 2.7291(6) .
Cu1 N1 2.046(3) .
Cu1 Cu1 2.6676(9) 2_665
Cu1 Cu1 2.6676(9) 3_565
Cu1 I2 2.6911(8) 2_665
Cu1 Cu2 2.7414(13) .
Cu2 O7B 2.4712(13) .
Cu2 I2 2.7291(6) 2_665
Cu2 I2 2.7291(6) 3_565
Cu2 Cu1 2.7414(13) 2_665
Cu2 Cu1 2.7414(13) 3_565
O5 C1 1.262(4) .
O6 C1 1.259(4) .
O2 C7 1.262(5) .
O1 C7 1.250(5) .
N1 C3 1.333(5) .
N1 C4 1.338(5) .
C2 C6 1.376(5) .
C2 C3 1.377(5) .
C2 C1 1.502(5) .
C6 C5 1.390(5) .
C7 C8 1.504(5) .
C5 C4 1.375(6) .
C5 C13 1.492(5) 9_666
C8 C11 1.356(6) .
C8 C9 1.389(6) .
C9 C10 1.386(6) .
C10 C13 1.391(6) .
C13 C12 1.383(6) .
C13 C5 1.492(5) 8_456
C11 C12 1.373(6) .
O7B O7A 0.874(11) 2_665
O7B O7A 0.874(11) 3_565
O7B O7A 0.874(11) .
O7B O7C 0.90(2) 2_665
O7B O7C 0.90(2) .
O7B O7C 0.90(2) 3_565
O7A O7C 0.85(2) .
O7A O7C 0.92(2) 3_565
O7A O7A 1.514(19) 2_665
O7A O7A 1.51(2) 3_565
O7A O7C 1.774(19) 2_665
O7C O7A 0.921(19) 2_665
O7C O7C 1.56(4) 2_665
O7C O7C 1.56(4) 3_565
O7C O7A 1.774(19) 3_565

loop_
_platon_squeeze_void_nr
_platon_squeeze_void_average_x
_platon_squeeze_void_average_y
_platon_squeeze_void_average_z
_platon_squeeze_void_volume
_platon_squeeze_void_count_electrons
1 -0.009 -0.006 -0.003 9503.9 1612.9
